data_7025919
loop_
_publ_author_name
'Langley, Stuart K.'
'Chilton, Nicholas F.'
'Massi, Massimiliano'
'Moubaraki, Boujemaa'
'Berry, Kevin J.'
'Murray, Keith S.'

_publ_section_title
;
 Synthesis and characterization of homo- and heterovalent tetra- hexa-
 hepta- and decanuclear manganese clusters using pyridyl functionalized
 beta-diketone, carboxylate and triethanolamine ligands.
;
_journal_issue 31
_journal_name_full 'Dalton transactions (Cambridge, England : 2003)'
_journal_page_first 7236
_journal_page_last 7249
_journal_paper_doi 10.1039/c0dt00054j
_journal_volume 39
_journal_year 2010
_chemical_formula_moiety
;
C116 H82 Mn10 N6 O35, 4(C H2 Cl2)
;
_chemical_formula_sum 'C120 H90 Cl8 Mn10 N6 O35'
_chemical_formula_weight 3009.05
_chemical_name_systematic
;
?
;
_space_group_IT_number 2
_symmetry_cell_setting triclinic
_symmetry_space_group_name_Hall '-P 1'
_symmetry_space_group_name_H-M 'P -1'
_atom_sites_solution_hydrogens geom
_atom_sites_solution_primary direct
_atom_sites_solution_secondary difmap
_cell_angle_alpha 77.53(3)
_cell_angle_beta 76.12(3)
_cell_angle_gamma 77.04(3)
_cell_formula_units_Z 2
_cell_length_a 15.000(3)
_cell_length_b 15.770(3)
_cell_length_c 26.938(5)
_cell_measurement_reflns_used 64555
_cell_measurement_temperature 100(2)
_cell_measurement_theta_max 26.37
_cell_measurement_theta_min 1.93
_cell_volume 5939(2)
_computing_cell_refinement 'XDS (Kabsch, 1993)'
_computing_data_collection 'Blu-Ice (McPhillips et al, 2002)'
_computing_data_reduction 'XDS (Kabsch, 1993)'
_computing_molecular_graphics X-SEED
_computing_publication_material 'XCIF V6.12 (BrukerAXS, 2001).'
_computing_structure_refinement 'SHELXL-97 (Sheldrick, 1997)'
_computing_structure_solution 'SHELXS-97 (Sheldrick, 1990)'
_diffrn_ambient_temperature 100(2)
_diffrn_measured_fraction_theta_full 0.894
_diffrn_measured_fraction_theta_max 0.894
_diffrn_measurement_device_type 'ADSC Quantum 210r'
_diffrn_measurement_method 'scans in phi'
_diffrn_radiation_monochromator silicon
_diffrn_radiation_source 'Australian synchrotron MX1'
_diffrn_radiation_type synchrotron
_diffrn_radiation_wavelength 0.77506
_diffrn_reflns_av_R_equivalents 0.0653
_diffrn_reflns_av_sigmaI/netI 0.0529
_diffrn_reflns_limit_h_max 17
_diffrn_reflns_limit_h_min -17
_diffrn_reflns_limit_k_max 18
_diffrn_reflns_limit_k_min -18
_diffrn_reflns_limit_l_max 30
_diffrn_reflns_limit_l_min -30
_diffrn_reflns_number 64555
_diffrn_reflns_theta_full 26.37
_diffrn_reflns_theta_max 26.37
_diffrn_reflns_theta_min 1.93
_diffrn_standards_decay_% 0
_diffrn_standards_interval_count 0
_diffrn_standards_interval_time 0
_diffrn_standards_number 0
_exptl_absorpt_coefficient_mu 1.152
_exptl_absorpt_correction_T_max 0.9446
_exptl_absorpt_correction_T_min 0.8935
_exptl_absorpt_correction_type multi-scan
_exptl_absorpt_process_details SADABS
_exptl_crystal_colour brown
_exptl_crystal_density_diffrn 1.540
_exptl_crystal_density_method 'not measured'
_exptl_crystal_description plate
_exptl_crystal_F_000 2784
_exptl_crystal_size_max 0.10
_exptl_crystal_size_mid 0.10
_exptl_crystal_size_min 0.05
_platon_squeeze_details
;
;
_refine_diff_density_max 0.759
_refine_diff_density_min -0.825
_refine_diff_density_rms 0.092
_refine_ls_extinction_method none
_refine_ls_goodness_of_fit_ref 1.026
_refine_ls_hydrogen_treatment constr
_refine_ls_matrix_type fullcycle
_refine_ls_number_parameters 1566
_refine_ls_number_reflns 18730
_refine_ls_number_restraints 163
_refine_ls_restrained_S_all 1.032
_refine_ls_R_factor_all 0.0516
_refine_ls_R_factor_gt 0.0480
_refine_ls_shift/su_max 0.002
_refine_ls_shift/su_mean 0.000
_refine_ls_structure_factor_coef Fsqd
_refine_ls_weighting_details 'calc w=1/[\s^2^(Fo^2^)+(0.0676P)^2^+12.8973P] where P=(Fo^2^+2Fc^2^)/3'
_refine_ls_weighting_scheme calc
_refine_ls_wR_factor_gt 0.1278
_refine_ls_wR_factor_ref 0.1303
_reflns_number_gt 15165
_reflns_number_total 18730
_reflns_threshold_expression >2sigma(I)
_cod_data_source_file c0dt00054j.txt
_cod_data_source_block 1
_cod_depositor_comments
;
The following automatic conversions were performed:

'_symmetry_cell_setting' value 'Triclinic' changed to 'triclinic'
according to /home/saulius/struct/CIF-dictionaries/cif_core.dic
dictionary named 'cif_core.dic' version 2.4.2 from
2011-04-26.

'_exptl_absorpt_correction_type' value 'MULTI-SCAN'
changed to 'multi-scan' according to
/home/saulius/struct/CIF-dictionaries/cif_core.dic dictionary named
'cif_core.dic' version 2.4.2 from 2011-04-26.

Automatic conversion script
Id: cif_fix_values 1891 2012-01-12 08:04:46Z andrius 
;
_cod_original_sg_symbol_H-M P-1
_cod_database_code 7025919

loop_
_symmetry_equiv_pos_as_xyz
'x, y, z'
'-x, -y, -z'

loop_
_atom_site_label
_atom_site_type_symbol
_atom_site_fract_x
_atom_site_fract_y
_atom_site_fract_z
_atom_site_U_iso_or_equiv
_atom_site_adp_type
_atom_site_occupancy
_atom_site_symmetry_multiplicity
_atom_site_calc_flag
_atom_site_refinement_flags
_atom_site_disorder_assembly
_atom_site_disorder_group
Mn1 Mn 0.26230(3) 0.56407(4) 0.15064(2) 0.01850(13) Uani 1 1 d . . .
Mn2 Mn 0.05929(3) 0.54397(4) 0.19096(2) 0.01840(13) Uani 1 1 d . . .
Mn3 Mn 0.10768(3) 0.70367(4) 0.11347(2) 0.01717(13) Uani 1 1 d . . .
Mn4 Mn 0.13531(3) 0.68476(4) 0.22734(2) 0.01753(13) Uani 1 1 d . . .
Mn5 Mn 0.19922(4) 0.52266(4) 0.29040(2) 0.02026(14) Uani 1 1 d . . .
Mn6 Mn -0.05846(3) 0.74777(4) 0.23539(2) 0.01850(13) Uani 1 1 d . . .
Mn7 Mn 0.26350(3) 0.79194(4) 0.16256(2) 0.01822(13) Uani 1 1 d . . .
Mn8 Mn 0.29310(4) 0.69975(4) 0.30135(2) 0.02596(15) Uani 1 1 d . . .
Mn9 Mn 0.00981(4) 0.68937(4) 0.35782(2) 0.02166(14) Uani 1 1 d . . .
Mn10 Mn 0.07807(4) 0.90929(4) 0.24070(2) 0.02192(14) Uani 1 1 d . . .
O1 O 0.14543(15) 0.58093(16) 0.13094(9) 0.0175(5) Uani 1 1 d . . .
O2 O 0.31604(16) 0.59795(17) 0.07010(10) 0.0231(6) Uani 1 1 d . . .
O3 O 0.00016(16) 0.66981(17) 0.08606(10) 0.0229(6) Uani 1 1 d . . .
O4 O 0.27852(17) 0.43811(17) 0.15381(11) 0.0256(6) Uani 1 1 d . . .
O5 O 0.12970(17) 0.41397(17) 0.18209(10) 0.0242(6) Uani 1 1 d . . .
O6 O 0.38370(16) 0.54983(17) 0.16586(10) 0.0238(6) Uani 1 1 d . . .
O7 O 0.34594(18) 0.48198(19) 0.24811(11) 0.0326(7) Uani 1 1 d . . .
O8 O 0.14441(16) 0.56013(16) 0.23038(9) 0.0195(5) Uani 1 1 d . . .
O9 O -0.03125(16) 0.55227(17) 0.14743(10) 0.0235(6) Uani 1 1 d . . .
O10 O 0.04151(16) 0.70000(16) 0.18520(9) 0.0192(5) Uani 1 1 d . . .
O11 O 0.22630(15) 0.68408(16) 0.16227(9) 0.0187(5) Uani 1 1 d . . .
O12 O -0.02674(16) 0.50113(17) 0.25180(10) 0.0221(6) Uani 1 1 d . . .
O13 O -0.12679(17) 0.62978(17) 0.25606(10) 0.0243(6) Uani 1 1 d . . .
O14 O 0.06310(16) 0.82707(16) 0.09499(9) 0.0208(5) Uani 1 1 d . . .
O15 O 0.19178(17) 0.87167(18) 0.10053(10) 0.0257(6) Uani 1 1 d . . .
O16 O 0.16071(16) 0.79826(16) 0.21589(10) 0.0200(5) Uani 1 1 d . . .
O17 O 0.02904(16) 0.71154(17) 0.27707(9) 0.0213(5) Uani 1 1 d . . .
O18 O 0.21144(16) 0.63925(17) 0.27541(9) 0.0210(5) Uani 1 1 d . . .
O19 O 0.37527(16) 0.76804(17) 0.10924(10) 0.0230(6) Uani 1 1 d . . .
O20 O 0.35699(16) 0.73895(17) 0.21953(10) 0.0238(6) Uani 1 1 d . . .
O21 O 0.17606(17) 0.40410(17) 0.29879(10) 0.0242(6) Uani 1 1 d . . .
O22 O 0.06993(16) 0.54711(17) 0.34872(9) 0.0220(6) Uani 1 1 d . . .
O23 O -0.03103(16) 0.88424(17) 0.20820(10) 0.0223(6) Uani 1 1 d . . .
O24 O 0.01811(19) 1.03971(19) 0.21383(12) 0.0335(7) Uani 1 1 d . . .
O25 O 0.25991(18) 0.48263(19) 0.35138(10) 0.0293(6) Uani 1 1 d . . .
O26 O 0.3303(2) 0.5899(2) 0.35835(12) 0.0376(7) Uani 1 1 d . . .
O27 O 0.29493(17) 0.90513(17) 0.16655(10) 0.0240(6) Uani 1 1 d . . .
O28 O 0.20526(18) 0.95136(19) 0.23907(11) 0.0302(6) Uani 1 1 d . . .
O29 O 0.2311(2) 0.7957(2) 0.34646(11) 0.0361(7) Uani 1 1 d . A .
O30 O 0.12990(19) 0.70519(19) 0.38149(11) 0.0333(7) Uani 1 1 d . A .
O31 O 0.0220(2) 0.9060(2) 0.31747(11) 0.0369(7) Uani 1 1 d . . .
O32 O -0.0535(2) 0.81613(19) 0.38093(11) 0.0336(7) Uani 1 1 d . . .
O33 O -0.14367(18) 0.7010(2) 0.35632(11) 0.0328(7) Uani 1 1 d . . .
O34 O -0.15930(17) 0.80372(18) 0.28540(10) 0.0253(6) Uani 1 1 d . . .
O35 O 0.19702(16) 0.70351(17) 0.04709(10) 0.0214(6) Uani 1 1 d . . .
N1 N 0.4366(2) 0.7210(2) 0.29856(13) 0.0296(8) Uani 1 1 d . . .
N2 N 0.6207(2) 0.7359(3) 0.06534(14) 0.0374(9) Uani 1 1 d . . .
N3 N -0.14332(19) 0.8033(2) 0.18245(11) 0.0202(7) Uani 1 1 d . . .
N4 N -0.1742(3) 1.2098(3) 0.19531(18) 0.0501(11) Uani 1 1 d . . .
N5 N -0.0464(2) 0.5994(2) 0.43018(12) 0.0234(7) Uani 1 1 d . . .
N6 N 0.0626(3) 0.2252(3) 0.36104(16) 0.0464(11) Uani 1 1 d . . .
C1 C 0.2752(2) 0.6504(3) 0.03730(14) 0.0221(8) Uani 1 1 d . . .
C2 C 0.3209(2) 0.6523(3) -0.01891(14) 0.0225(8) Uani 1 1 d . . .
C3 C 0.2893(3) 0.7183(3) -0.05730(15) 0.0291(9) Uani 1 1 d . . .
H3 H 0.2371 0.7629 -0.0482 0.035 Uiso 1 1 calc R . .
C4 C 0.3338(3) 0.7195(3) -0.10882(17) 0.0382(11) Uani 1 1 d . . .
H4 H 0.3119 0.7646 -0.1351 0.046 Uiso 1 1 calc R . .
C5 C 0.4103(3) 0.6546(3) -0.12182(17) 0.0406(11) Uani 1 1 d . . .
H5 H 0.4418 0.6561 -0.1570 0.049 Uiso 1 1 calc R . .
C6 C 0.4410(3) 0.5877(3) -0.08398(17) 0.0377(11) Uani 1 1 d . . .
H6 H 0.4923 0.5425 -0.0933 0.045 Uiso 1 1 calc R . .
C7 C 0.3972(3) 0.5866(3) -0.03262(16) 0.0306(9) Uani 1 1 d . . .
H7 H 0.4190 0.5411 -0.0065 0.037 Uiso 1 1 calc R . .
C8 C -0.0332(2) 0.6011(3) 0.10247(14) 0.0236(8) Uani 1 1 d . . .
C9 C -0.0795(2) 0.5710(3) 0.06751(15) 0.0239(8) Uani 1 1 d . . .
C10 C -0.1305(3) 0.5028(3) 0.08586(17) 0.0336(10) Uani 1 1 d . . .
H10 H -0.1384 0.4763 0.1214 0.040 Uiso 1 1 calc R . .
C11 C -0.1695(3) 0.4737(3) 0.05256(19) 0.0430(12) Uani 1 1 d . . .
H11 H -0.2057 0.4284 0.0656 0.052 Uiso 1 1 calc R . .
C12 C -0.1564(3) 0.5099(3) 0.00058(19) 0.0425(12) Uani 1 1 d . . .
H12 H -0.1824 0.4889 -0.0223 0.051 Uiso 1 1 calc R . .
C13 C -0.1046(3) 0.5776(3) -0.01832(17) 0.0350(10) Uani 1 1 d . . .
H13 H -0.0945 0.6022 -0.0542 0.042 Uiso 1 1 calc R . .
C14 C -0.0685(3) 0.6084(3) 0.01510(16) 0.0291(9) Uani 1 1 d . . .
H14 H -0.0354 0.6560 0.0023 0.035 Uiso 1 1 calc R . .
C15 C 0.2145(3) 0.3898(3) 0.16435(14) 0.0232(8) Uani 1 1 d . . .
C16 C 0.2467(3) 0.2991(3) 0.15283(16) 0.0277(9) Uani 1 1 d . . .
C17 C 0.1822(3) 0.2526(3) 0.14794(16) 0.0299(9) Uani 1 1 d . . .
H17 H 0.1180 0.2790 0.1528 0.036 Uiso 1 1 calc R . .
C18 C 0.2098(3) 0.1684(3) 0.13615(18) 0.0392(11) Uani 1 1 d . . .
H18 H 0.1649 0.1372 0.1328 0.047 Uiso 1 1 calc R . .
C19 C 0.3030(3) 0.1300(3) 0.1292(2) 0.0454(12) Uani 1 1 d . . .
H19 H 0.3226 0.0726 0.1203 0.054 Uiso 1 1 calc R . .
C20 C 0.3686(3) 0.1754(3) 0.1354(2) 0.0449(12) Uani 1 1 d . . .
H20 H 0.4327 0.1484 0.1314 0.054 Uiso 1 1 calc R . .
C21 C 0.3402(3) 0.2599(3) 0.14726(17) 0.0353(10) Uani 1 1 d . . .
H21 H 0.3847 0.2908 0.1516 0.042 Uiso 1 1 calc R . .
C22 C 0.1117(2) 0.8870(3) 0.09076(14) 0.0217(8) Uani 1 1 d . . .
C23 C 0.0669(3) 0.9794(3) 0.07242(15) 0.0261(9) Uani 1 1 d . . .
C24 C 0.1135(3) 1.0491(3) 0.0664(2) 0.0444(12) Uani 1 1 d . . .
H24 H 0.1735 1.0381 0.0748 0.053 Uiso 1 1 calc R . .
C25 C 0.0726(4) 1.1344(3) 0.0482(3) 0.0596(16) Uani 1 1 d . . .
H25 H 0.1060 1.1811 0.0433 0.072 Uiso 1 1 calc R . .
C26 C -0.0155(3) 1.1531(3) 0.0370(2) 0.0452(12) Uani 1 1 d . . .
H26 H -0.0430 1.2121 0.0250 0.054 Uiso 1 1 calc R . .
C27 C -0.0634(3) 1.0839(3) 0.04369(17) 0.0355(10) Uani 1 1 d . . .
H27 H -0.1245 1.0956 0.0368 0.043 Uiso 1 1 calc R . .
C28 C -0.0214(3) 0.9979(3) 0.06050(15) 0.0290(9) Uani 1 1 d . . .
H28 H -0.0536 0.9508 0.0639 0.035 Uiso 1 1 calc R . .
C29 C -0.1012(2) 0.5503(3) 0.27232(15) 0.0237(8) Uani 1 1 d . . .
C30 C -0.1604(3) 0.5029(3) 0.31903(15) 0.0261(9) Uani 1 1 d . . .
C31 C -0.2379(3) 0.5516(3) 0.34657(19) 0.0422(11) Uani 1 1 d . . .
H31 H -0.2547 0.6134 0.3357 0.051 Uiso 1 1 calc R . .
C32 C -0.2907(4) 0.5080(4) 0.3906(2) 0.0635(17) Uani 1 1 d . . .
H32 H -0.3432 0.5408 0.4102 0.076 Uiso 1 1 calc R . .
C33 C -0.2682(5) 0.4194(4) 0.4058(2) 0.0689(19) Uani 1 1 d . . .
H33 H -0.3055 0.3910 0.4357 0.083 Uiso 1 1 calc R . .
C34 C -0.1923(4) 0.3703(4) 0.37860(19) 0.0523(14) Uani 1 1 d . . .
H34 H -0.1773 0.3082 0.3892 0.063 Uiso 1 1 calc R . .
C35 C -0.1372(3) 0.4129(3) 0.33504(17) 0.0348(10) Uani 1 1 d . . .
H35 H -0.0837 0.3798 0.3164 0.042 Uiso 1 1 calc R . .
C36 C -0.1844(2) 0.7565(3) 0.16211(15) 0.0262(9) Uani 1 1 d . . .
H36 H -0.1742 0.6941 0.1719 0.031 Uiso 1 1 calc R . .
C37 C -0.2420(3) 0.7965(3) 0.12689(16) 0.0330(10) Uani 1 1 d . . .
H37 H -0.2699 0.7622 0.1120 0.040 Uiso 1 1 calc R . .
C38 C -0.2575(3) 0.8874(3) 0.11415(17) 0.0360(10) Uani 1 1 d . . .
H38 H -0.2968 0.9166 0.0904 0.043 Uiso 1 1 calc R . .
C39 C -0.2161(3) 0.9360(3) 0.13591(16) 0.0326(10) Uani 1 1 d . . .
H39 H -0.2277 0.9987 0.1278 0.039 Uiso 1 1 calc R . .
C40 C -0.1577(3) 0.8932(3) 0.16942(15) 0.0266(9) Uani 1 1 d . . .
C41 C -0.0988(2) 0.9379(3) 0.19056(14) 0.0238(9) Uani 1 1 d . . .
C42 C -0.1186(3) 1.0277(3) 0.18916(16) 0.0289(9) Uani 1 1 d . . .
H42 H -0.1743 1.0602 0.1785 0.035 Uiso 1 1 calc R . .
C43 C -0.0606(3) 1.0738(3) 0.20267(16) 0.0304(9) Uani 1 1 d . . .
C44 C -0.0910(3) 1.1707(3) 0.20504(17) 0.0353(10) Uani 1 1 d . . .
C45 C -0.0322(3) 1.2130(3) 0.21892(18) 0.0370(10) Uani 1 1 d . . .
H45 H 0.0268 1.1819 0.2259 0.044 Uiso 1 1 calc R . .
C46 C -0.2021(4) 1.2959(4) 0.2002(2) 0.0606(16) Uani 1 1 d . . .
H46 H -0.2621 1.3249 0.1941 0.073 Uiso 1 1 calc R . .
C47 C -0.1475(4) 1.3433(3) 0.2136(2) 0.0506(13) Uani 1 1 d . . .
H47 H -0.1700 1.4037 0.2166 0.061 Uiso 1 1 calc R . .
C48 C -0.0608(3) 1.3030(3) 0.2226(2) 0.0424(11) Uani 1 1 d . . .
H48 H -0.0212 1.3348 0.2311 0.051 Uiso 1 1 calc R . .
C49 C -0.1059(3) 0.6309(3) 0.47026(15) 0.0267(9) Uani 1 1 d . . .
H49 H -0.1156 0.6923 0.4710 0.032 Uiso 1 1 calc R . .
C50 C -0.1544(3) 0.5773(3) 0.51107(15) 0.0280(9) Uani 1 1 d . . .
H50 H -0.1950 0.6012 0.5397 0.034 Uiso 1 1 calc R . .
C51 C -0.1420(3) 0.4892(3) 0.50882(16) 0.0349(10) Uani 1 1 d . . .
H51 H -0.1742 0.4510 0.5360 0.042 Uiso 1 1 calc R . .
C52 C -0.0816(3) 0.4561(3) 0.46636(15) 0.0288(9) Uani 1 1 d . . .
H52 H -0.0732 0.3956 0.4638 0.035 Uiso 1 1 calc R . .
C53 C -0.0341(2) 0.5136(3) 0.42799(14) 0.0245(9) Uani 1 1 d . . .
C54 C 0.0357(2) 0.4851(3) 0.38140(14) 0.0227(8) Uani 1 1 d . . .
C55 C 0.0583(3) 0.3963(3) 0.37593(15) 0.0278(9) Uani 1 1 d . . .
H55 H 0.0291 0.3554 0.4027 0.033 Uiso 1 1 calc R . .
C56 C 0.1209(3) 0.3629(3) 0.33379(15) 0.0245(8) Uani 1 1 d . . .
C57 C 0.1234(3) 0.2711(3) 0.32693(15) 0.0277(9) Uani 1 1 d . . .
C58 C 0.1850(3) 0.2364(3) 0.28587(16) 0.0353(10) Uani 1 1 d . . .
H58 H 0.2261 0.2710 0.2618 0.042 Uiso 1 1 calc R . .
C59 C 0.0650(4) 0.1431(4) 0.3540(2) 0.0562(15) Uani 1 1 d . . .
H59 H 0.0219 0.1103 0.3777 0.067 Uiso 1 1 calc R . .
C60 C 0.1255(4) 0.1025(3) 0.31504(19) 0.0463(12) Uani 1 1 d . . .
H60 H 0.1252 0.0435 0.3124 0.056 Uiso 1 1 calc R . .
C61 C 0.1863(3) 0.1511(3) 0.28019(17) 0.0395(11) Uani 1 1 d . . .
H61 H 0.2287 0.1263 0.2525 0.047 Uiso 1 1 calc R . .
C62 C 0.4707(3) 0.7160(3) 0.34069(18) 0.0394(11) Uani 1 1 d . . .
H62 H 0.4329 0.7008 0.3739 0.047 Uiso 1 1 calc R . .
C63 C 0.5591(3) 0.7321(4) 0.33801(18) 0.0447(12) Uani 1 1 d . . .
H63 H 0.5815 0.7289 0.3686 0.054 Uiso 1 1 calc R . .
C64 C 0.6138(3) 0.7531(3) 0.28921(18) 0.0431(12) Uani 1 1 d . . .
H64 H 0.6745 0.7649 0.2858 0.052 Uiso 1 1 calc R . .
C65 C 0.5791(3) 0.7567(3) 0.24580(17) 0.0344(10) Uani 1 1 d . . .
H65 H 0.6162 0.7697 0.2121 0.041 Uiso 1 1 calc R . .
C66 C 0.4894(3) 0.7410(3) 0.25174(16) 0.0282(9) Uani 1 1 d . . .
C67 C 0.4435(2) 0.7466(3) 0.20690(15) 0.0243(8) Uani 1 1 d . . .
C68 C 0.4945(2) 0.7556(3) 0.15710(15) 0.0257(9) Uani 1 1 d . . .
H68 H 0.5574 0.7628 0.1522 0.031 Uiso 1 1 calc R . .
C69 C 0.4612(2) 0.7550(3) 0.11300(15) 0.0245(8) Uani 1 1 d . . .
C70 C 0.5311(3) 0.7357(3) 0.06527(15) 0.0265(9) Uani 1 1 d . . .
C71 C 0.5027(3) 0.7151(3) 0.02538(17) 0.0359(10) Uani 1 1 d . . .
H71 H 0.4384 0.7168 0.0268 0.043 Uiso 1 1 calc R . .
C72 C 0.6838(3) 0.7143(4) 0.02404(18) 0.0441(12) Uani 1 1 d . . .
H72 H 0.7474 0.7146 0.0232 0.053 Uiso 1 1 calc R . .
C73 C 0.6626(3) 0.6914(4) -0.01764(18) 0.0448(12) Uani 1 1 d . . .
H73 H 0.7105 0.6757 -0.0461 0.054 Uiso 1 1 calc R . .
C74 C 0.5703(3) 0.6915(4) -0.01736(19) 0.0498(14) Uani 1 1 d . . .
H74 H 0.5533 0.6760 -0.0456 0.060 Uiso 1 1 calc R . .
C75 C 0.2823(3) 0.9356(3) 0.20883(16) 0.0278(9) Uani 1 1 d . . .
C76 C 0.3676(3) 0.9523(3) 0.22249(17) 0.0304(9) Uani 1 1 d . . .
C77 C 0.4471(3) 0.9629(3) 0.18481(19) 0.0345(10) Uani 1 1 d . . .
H77 H 0.4485 0.9585 0.1500 0.041 Uiso 1 1 calc R . .
C78 C 0.5246(3) 0.9800(3) 0.1977(2) 0.0493(13) Uani 1 1 d . . .
H78 H 0.5783 0.9893 0.1715 0.059 Uiso 1 1 calc R . .
C79 C 0.5237(3) 0.9834(4) 0.2492(2) 0.0587(16) Uani 1 1 d . . .
H79 H 0.5768 0.9950 0.2583 0.070 Uiso 1 1 calc R . .
C80 C 0.4452(4) 0.9699(4) 0.2869(2) 0.0552(15) Uani 1 1 d . . .
H80 H 0.4452 0.9705 0.3221 0.066 Uiso 1 1 calc R . .
C81 C 0.3667(3) 0.9556(3) 0.27400(19) 0.0400(11) Uani 1 1 d . . .
H81 H 0.3124 0.9480 0.3000 0.048 Uiso 1 1 calc R . .
C82 C 0.3176(3) 0.5123(3) 0.36790(15) 0.0286(9) Uani 1 1 d . . .
C83 C 0.3756(3) 0.4464(3) 0.40181(16) 0.0332(10) Uani 1 1 d . . .
C84 C 0.4173(4) 0.4747(4) 0.4351(2) 0.0579(15) Uani 1 1 d . . .
H84 H 0.4075 0.5357 0.4369 0.069 Uiso 1 1 calc R . .
C85 C 0.4724(5) 0.4138(5) 0.4653(3) 0.089(3) Uani 1 1 d . . .
H85 H 0.4978 0.4326 0.4894 0.107 Uiso 1 1 calc R . .
C86 C 0.4908(6) 0.3265(5) 0.4609(4) 0.109(3) Uani 1 1 d . . .
H86 H 0.5300 0.2854 0.4815 0.131 Uiso 1 1 calc R . .
C87 C 0.4527(6) 0.2969(5) 0.4264(3) 0.091(2) Uani 1 1 d . . .
H87 H 0.4677 0.2367 0.4223 0.110 Uiso 1 1 calc R . .
C88 C 0.3928(4) 0.3574(4) 0.3984(2) 0.0519(13) Uani 1 1 d . . .
H88 H 0.3632 0.3378 0.3766 0.062 Uiso 1 1 calc R . .
C89 C -0.0424(3) 0.8916(3) 0.35599(16) 0.0330(10) Uani 1 1 d . . .
C90 C -0.1119(3) 0.9705(3) 0.37330(19) 0.0430(12) Uani 1 1 d . . .
C91 C -0.1767(4) 0.9605(4) 0.4196(2) 0.0664(18) Uani 1 1 d . . .
H91 H -0.1746 0.9050 0.4421 0.080 Uiso 1 1 calc R . .
C92 C -0.2438(5) 1.0313(5) 0.4325(3) 0.098(3) Uani 1 1 d . . .
H92 H -0.2881 1.0246 0.4642 0.118 Uiso 1 1 calc R . .
C93 C -0.2476(6) 1.1118(5) 0.4003(3) 0.107(3) Uani 1 1 d . . .
H93 H -0.2943 1.1603 0.4099 0.129 Uiso 1 1 calc R . .
C94 C -0.1846(5) 1.1224(4) 0.3545(3) 0.080(2) Uani 1 1 d . . .
H94 H -0.1882 1.1779 0.3321 0.096 Uiso 1 1 calc R . .
C95 C -0.1159(4) 1.0525(4) 0.3410(2) 0.0539(14) Uani 1 1 d . . .
H95 H -0.0711 1.0603 0.3096 0.065 Uiso 1 1 calc R . .
C96 C -0.1828(2) 0.7721(3) 0.33374(15) 0.0292(9) Uani 1 1 d . . .
C97 C -0.2650(3) 0.8275(3) 0.36327(17) 0.0400(11) Uani 1 1 d . . .
C98 C -0.3019(3) 0.7934(4) 0.41459(19) 0.0550(15) Uani 1 1 d . . .
H98 H -0.2771 0.7357 0.4303 0.066 Uiso 1 1 calc R . .
C99 C -0.3770(4) 0.8470(6) 0.4423(2) 0.085(2) Uani 1 1 d . . .
H99 H -0.4014 0.8265 0.4777 0.102 Uiso 1 1 calc R . .
C100 C -0.4152(4) 0.9281(6) 0.4186(3) 0.097(3) Uani 1 1 d . . .
H1A H -0.4679 0.9623 0.4372 0.116 Uiso 1 1 calc R . .
C101 C -0.3784(4) 0.9605(6) 0.3684(3) 0.088(3) Uani 1 1 d . . .
H2A H -0.4045 1.0178 0.3527 0.106 Uiso 1 1 calc R . .
C102 C -0.3031(4) 0.9106(4) 0.3402(2) 0.0551(15) Uani 1 1 d . . .
H3A H -0.2779 0.9332 0.3052 0.066 Uiso 1 1 calc R . .
C103 C 0.1656(3) 0.7699(3) 0.38152(16) 0.0353(10) Uani 1 1 d . . .
C104 C 0.1185(3) 0.8317(2) 0.42172(13) 0.030(2) Uani 0.50 1 d PGU A 1
C105 C 0.0629(3) 0.7965(3) 0.46729(14) 0.035(2) Uani 0.50 1 d PGU A 1
H105 H 0.0495 0.7391 0.4712 0.043 Uiso 0.50 1 calc PR A 1
C106 C 0.0270(3) 0.8454(3) 0.50718(15) 0.048(3) Uani 0.50 1 d PGU A 1
H106 H -0.0110 0.8213 0.5383 0.058 Uiso 0.50 1 calc PR A 1
C107 C 0.0466(3) 0.9294(3) 0.50152(16) 0.069(3) Uani 0.50 1 d PGU A 1
H107 H 0.0221 0.9628 0.5288 0.083 Uiso 0.50 1 calc PR A 1
C108 C 0.1022(4) 0.9646(3) 0.45595(18) 0.081(4) Uani 0.50 1 d PGU A 1
H108 H 0.1157 1.0220 0.4521 0.098 Uiso 0.50 1 calc PR A 1
C109 C 0.1382(3) 0.9157(2) 0.41605(15) 0.062(3) Uani 0.50 1 d PGU A 1
H109 H 0.1762 0.9398 0.3849 0.075 Uiso 0.50 1 calc PR A 1
C110 C 0.40207(16) 0.5142(2) 0.21108(11) 0.0252(9) Uani 1 1 d G . .
C111 C 0.49933(15) 0.51394(17) 0.21713(9) 0.0275(9) Uani 1 1 d G . .
C112 C 0.52126(18) 0.4897(2) 0.26562(11) 0.0407(11) Uani 1 1 d G . .
H4A H 0.4772 0.4676 0.2945 0.049 Uiso 1 1 calc R . .
C113 C 0.6081(3) 0.4976(4) 0.2724(2) 0.0512(13) Uani 1 1 d . . .
H5A H 0.6238 0.4796 0.3057 0.061 Uiso 1 1 calc R . .
C114 C 0.6719(3) 0.5318(3) 0.2303(2) 0.0483(13) Uani 1 1 d . . .
H6A H 0.7298 0.5403 0.2351 0.058 Uiso 1 1 calc R . .
C115 C 0.6509(3) 0.5532(3) 0.1820(2) 0.0399(11) Uani 1 1 d . . .
H7A H 0.6958 0.5737 0.1530 0.048 Uiso 1 1 calc R . .
C116 C 0.5647(3) 0.5452(3) 0.17477(17) 0.0298(9) Uani 1 1 d . . .
H8A H 0.5503 0.5610 0.1411 0.036 Uiso 1 1 calc R . .
C1A C 0.1497(6) 0.8020(6) 0.4308(3) 0.034(2) Uani 0.50 1 d PU A 2
C2A C 0.0796(7) 0.7815(7) 0.4715(4) 0.043(3) Uani 0.50 1 d PU A 2
H2A1 H 0.0394 0.7450 0.4684 0.051 Uiso 0.50 1 calc PR A 2
C3A C 0.0658(7) 0.8135(8) 0.5180(4) 0.050(3) Uani 0.50 1 d PU A 2
H3A1 H 0.0237 0.7917 0.5480 0.060 Uiso 0.50 1 calc PR A 2
C4A C 0.1141(10) 0.8768(10) 0.5192(5) 0.083(4) Uani 0.50 1 d PU A 2
H4A1 H 0.0992 0.9055 0.5485 0.100 Uiso 0.50 1 calc PR A 2
C5A C 0.1838(12) 0.8988(12) 0.4785(6) 0.100(4) Uani 0.50 1 d PU A 2
H5A1 H 0.2211 0.9382 0.4813 0.120 Uiso 0.50 1 calc PR A 2
C6A C 0.2010(10) 0.8651(10) 0.4335(5) 0.080(4) Uani 0.50 1 d PU A 2
H6A1 H 0.2468 0.8840 0.4046 0.096 Uiso 0.50 1 calc PR A 2
Cl1S Cl 0.37319(9) 0.05447(9) 0.00241(5) 0.0528(3) Uani 1 1 d . . .
Cl2S Cl 0.35605(15) -0.09842(11) -0.03680(8) 0.0849(6) Uani 1 1 d . . .
C1S C 0.3737(4) -0.0591(3) 0.0162(2) 0.0477(12) Uani 1 1 d . . .
H5B H 0.3239 -0.0722 0.0467 0.057 Uiso 1 1 calc R . .
H6B H 0.4343 -0.0907 0.0250 0.057 Uiso 1 1 calc R . .

loop_
_atom_site_aniso_label
_atom_site_aniso_U_11
_atom_site_aniso_U_22
_atom_site_aniso_U_33
_atom_site_aniso_U_23
_atom_site_aniso_U_13
_atom_site_aniso_U_12
Mn1 0.0120(3) 0.0198(3) 0.0272(3) -0.0118(2) -0.0004(2) -0.0064(2)
Mn2 0.0130(3) 0.0214(3) 0.0239(3) -0.0099(2) 0.0008(2) -0.0088(2)
Mn3 0.0114(3) 0.0195(3) 0.0231(3) -0.0110(2) 0.0020(2) -0.0069(2)
Mn4 0.0117(3) 0.0211(3) 0.0232(3) -0.0114(2) 0.0011(2) -0.0075(2)
Mn5 0.0155(3) 0.0236(3) 0.0245(3) -0.0100(2) -0.0007(2) -0.0074(2)
Mn6 0.0117(3) 0.0233(3) 0.0230(3) -0.0114(2) 0.0015(2) -0.0065(2)
Mn7 0.0116(3) 0.0207(3) 0.0260(3) -0.0119(2) 0.0008(2) -0.0079(2)
Mn8 0.0213(3) 0.0321(4) 0.0312(3) -0.0121(3) -0.0044(2) -0.0130(2)
Mn9 0.0206(3) 0.0238(4) 0.0228(3) -0.0111(2) 0.0013(2) -0.0079(2)
Mn10 0.0151(3) 0.0227(3) 0.0316(3) -0.0152(2) 0.0003(2) -0.0060(2)
O1 0.0135(12) 0.0177(14) 0.0247(13) -0.0109(10) 0.0008(10) -0.0081(9)
O2 0.0156(12) 0.0276(16) 0.0289(14) -0.0140(11) 0.0001(11) -0.0059(10)
O3 0.0173(13) 0.0261(16) 0.0299(14) -0.0098(11) -0.0016(11) -0.0120(11)
O4 0.0198(13) 0.0185(16) 0.0422(16) -0.0124(11) -0.0040(11) -0.0064(10)
O5 0.0196(14) 0.0237(16) 0.0317(15) -0.0114(11) 0.0002(11) -0.0080(10)
O6 0.0156(13) 0.0245(16) 0.0343(16) -0.0125(11) -0.0022(11) -0.0058(10)
O7 0.0178(14) 0.0378(19) 0.0376(17) -0.0071(13) 0.0027(12) -0.0040(12)
O8 0.0149(12) 0.0189(15) 0.0267(14) -0.0094(10) 0.0010(10) -0.0076(9)
O9 0.0178(13) 0.0280(16) 0.0288(15) -0.0108(11) 0.0004(11) -0.0126(10)
O10 0.0137(12) 0.0221(15) 0.0246(13) -0.0113(10) 0.0009(10) -0.0075(10)
O11 0.0122(12) 0.0206(15) 0.0262(13) -0.0115(10) 0.0020(10) -0.0080(9)
O12 0.0164(13) 0.0252(16) 0.0270(14) -0.0070(11) 0.0005(10) -0.0110(10)
O13 0.0173(13) 0.0252(17) 0.0327(15) -0.0076(11) -0.0029(11) -0.0081(10)
O14 0.0151(12) 0.0216(15) 0.0265(14) -0.0084(10) 0.0022(10) -0.0079(10)
O15 0.0208(14) 0.0281(17) 0.0310(15) -0.0078(11) -0.0043(11) -0.0083(11)
O16 0.0127(12) 0.0206(15) 0.0306(14) -0.0135(10) 0.0001(10) -0.0067(10)
O17 0.0140(12) 0.0255(16) 0.0271(14) -0.0108(11) 0.0013(10) -0.0089(10)
O18 0.0197(13) 0.0216(15) 0.0259(14) -0.0087(10) -0.0031(10) -0.0094(10)
O19 0.0147(13) 0.0276(16) 0.0305(14) -0.0106(11) -0.0021(10) -0.0087(10)
O20 0.0158(13) 0.0291(17) 0.0320(15) -0.0109(11) -0.0040(11) -0.0108(10)
O21 0.0202(13) 0.0271(17) 0.0265(14) -0.0105(11) 0.0002(11) -0.0062(11)
O22 0.0184(13) 0.0234(16) 0.0248(14) -0.0083(11) 0.0032(10) -0.0092(10)
O23 0.0187(13) 0.0196(16) 0.0316(14) -0.0108(11) -0.0015(11) -0.0072(10)
O24 0.0254(15) 0.0274(18) 0.0490(18) -0.0135(13) -0.0017(13) -0.0071(12)
O25 0.0275(15) 0.0338(18) 0.0318(15) -0.0088(12) -0.0056(12) -0.0135(12)
O26 0.0354(17) 0.040(2) 0.0466(19) -0.0101(14) -0.0163(14) -0.0137(13)
O27 0.0218(13) 0.0224(16) 0.0316(15) -0.0124(11) -0.0016(11) -0.0086(10)
O28 0.0208(14) 0.0310(18) 0.0443(17) -0.0205(13) 0.0015(13) -0.0109(11)
O29 0.0334(16) 0.048(2) 0.0303(16) -0.0142(13) 0.0009(13) -0.0149(13)
O30 0.0322(16) 0.0339(19) 0.0424(17) -0.0170(13) -0.0112(13) -0.0095(13)
O31 0.0335(16) 0.044(2) 0.0375(17) -0.0207(14) 0.0001(14) -0.0109(13)
O32 0.0369(17) 0.0307(19) 0.0359(16) -0.0139(13) -0.0020(13) -0.0093(13)
O33 0.0235(14) 0.046(2) 0.0311(16) -0.0084(13) -0.0024(12) -0.0127(13)
O34 0.0177(13) 0.0325(17) 0.0268(15) -0.0141(11) 0.0027(11) -0.0057(11)
O35 0.0162(13) 0.0201(15) 0.0300(14) -0.0135(11) 0.0017(10) -0.0055(10)
N1 0.0239(17) 0.039(2) 0.0329(19) -0.0161(15) -0.0040(15) -0.0122(14)
N2 0.0182(18) 0.059(3) 0.039(2) -0.0202(18) -0.0007(15) -0.0095(16)
N3 0.0118(14) 0.024(2) 0.0247(16) -0.0084(13) 0.0035(12) -0.0060(12)
N4 0.053(3) 0.037(3) 0.069(3) -0.023(2) -0.030(2) 0.0080(19)
N5 0.0229(17) 0.021(2) 0.0273(17) -0.0123(13) 0.0006(13) -0.0054(13)
N6 0.054(3) 0.040(3) 0.050(2) -0.0264(19) 0.0136(19) -0.0259(19)
C1 0.0202(19) 0.022(2) 0.029(2) -0.0137(16) 0.0022(16) -0.0122(15)
C2 0.0188(18) 0.027(2) 0.026(2) -0.0155(16) 0.0036(15) -0.0122(15)
C3 0.027(2) 0.031(3) 0.032(2) -0.0163(17) 0.0044(17) -0.0097(17)
C4 0.046(3) 0.041(3) 0.029(2) -0.0081(19) 0.0012(19) -0.016(2)
C5 0.037(3) 0.055(3) 0.032(2) -0.023(2) 0.0123(19) -0.018(2)
C6 0.025(2) 0.054(3) 0.039(3) -0.031(2) 0.0051(18) -0.0080(19)
C7 0.022(2) 0.042(3) 0.032(2) -0.0200(18) 0.0008(17) -0.0082(17)
C8 0.0114(17) 0.034(3) 0.028(2) -0.0156(17) 0.0029(15) -0.0066(15)
C9 0.0163(18) 0.027(2) 0.035(2) -0.0143(16) -0.0037(16) -0.0092(15)
C10 0.027(2) 0.043(3) 0.037(2) -0.0131(19) -0.0010(18) -0.0183(18)
C11 0.041(3) 0.048(3) 0.053(3) -0.016(2) -0.007(2) -0.030(2)
C12 0.042(3) 0.049(3) 0.050(3) -0.022(2) -0.016(2) -0.017(2)
C13 0.030(2) 0.044(3) 0.036(2) -0.0140(19) -0.0096(18) -0.0084(19)
C14 0.025(2) 0.030(3) 0.035(2) -0.0105(17) -0.0029(17) -0.0089(16)
C15 0.027(2) 0.021(2) 0.026(2) -0.0108(15) -0.0057(16) -0.0060(15)
C16 0.025(2) 0.023(2) 0.035(2) -0.0085(16) -0.0021(17) -0.0051(16)
C17 0.029(2) 0.026(3) 0.038(2) -0.0140(17) -0.0012(17) -0.0097(17)
C18 0.046(3) 0.031(3) 0.047(3) -0.015(2) -0.005(2) -0.015(2)
C19 0.052(3) 0.025(3) 0.056(3) -0.017(2) 0.000(2) -0.004(2)
C20 0.038(3) 0.031(3) 0.057(3) -0.013(2) 0.000(2) 0.006(2)
C21 0.036(2) 0.028(3) 0.043(3) -0.0142(18) -0.0045(19) -0.0039(18)
C22 0.020(2) 0.027(2) 0.0211(19) -0.0093(15) 0.0009(15) -0.0089(15)
C23 0.023(2) 0.030(3) 0.026(2) -0.0111(16) -0.0010(16) -0.0057(16)
C24 0.036(3) 0.026(3) 0.081(4) -0.015(2) -0.025(2) -0.0072(19)
C25 0.051(3) 0.025(3) 0.114(5) -0.006(3) -0.036(3) -0.014(2)
C26 0.043(3) 0.030(3) 0.066(3) -0.005(2) -0.022(2) -0.004(2)
C27 0.031(2) 0.033(3) 0.042(3) -0.0088(19) -0.0090(19) -0.0007(18)
C28 0.027(2) 0.033(3) 0.029(2) -0.0087(17) -0.0022(16) -0.0092(17)
C29 0.0184(19) 0.031(3) 0.029(2) -0.0104(17) -0.0056(16) -0.0129(16)
C30 0.024(2) 0.032(3) 0.026(2) -0.0100(16) -0.0004(16) -0.0149(16)
C31 0.031(2) 0.045(3) 0.049(3) -0.016(2) 0.013(2) -0.019(2)
C32 0.060(4) 0.070(5) 0.058(3) -0.028(3) 0.034(3) -0.037(3)
C33 0.085(4) 0.076(5) 0.045(3) -0.012(3) 0.027(3) -0.054(4)
C34 0.068(4) 0.050(4) 0.039(3) 0.004(2) 0.000(2) -0.034(3)
C35 0.036(2) 0.037(3) 0.036(2) -0.0064(19) -0.0022(18) -0.0204(19)
C36 0.0185(19) 0.035(3) 0.027(2) -0.0104(17) 0.0018(16) -0.0107(16)
C37 0.023(2) 0.047(3) 0.034(2) -0.0088(19) -0.0073(17) -0.0140(18)
C38 0.028(2) 0.048(3) 0.036(2) -0.006(2) -0.0087(18) -0.0123(19)
C39 0.023(2) 0.036(3) 0.036(2) -0.0041(18) -0.0025(17) -0.0053(17)
C40 0.0181(19) 0.032(3) 0.028(2) -0.0088(17) 0.0035(16) -0.0074(16)
C41 0.0133(18) 0.035(3) 0.024(2) -0.0094(16) 0.0006(15) -0.0048(15)
C42 0.028(2) 0.022(3) 0.037(2) -0.0111(17) -0.0064(17) 0.0005(16)
C43 0.028(2) 0.025(3) 0.034(2) -0.0080(17) 0.0008(17) -0.0013(17)
C44 0.036(2) 0.031(3) 0.039(2) -0.0123(18) -0.0041(19) -0.0023(18)
C45 0.026(2) 0.025(3) 0.057(3) -0.0095(19) 0.0013(19) -0.0057(17)
C46 0.064(4) 0.034(3) 0.093(4) -0.029(3) -0.042(3) 0.017(2)
C47 0.061(3) 0.029(3) 0.066(3) -0.019(2) -0.022(3) 0.003(2)
C48 0.041(3) 0.030(3) 0.059(3) -0.017(2) -0.004(2) -0.0084(19)
C49 0.024(2) 0.031(3) 0.027(2) -0.0133(16) -0.0011(16) -0.0060(16)
C50 0.024(2) 0.032(3) 0.028(2) -0.0138(17) 0.0035(16) -0.0066(16)
C51 0.033(2) 0.043(3) 0.028(2) -0.0089(18) 0.0068(18) -0.0169(19)
C52 0.032(2) 0.026(2) 0.029(2) -0.0098(16) 0.0000(17) -0.0084(17)
C53 0.0176(19) 0.033(3) 0.025(2) -0.0104(16) -0.0028(15) -0.0060(15)
C54 0.0208(19) 0.024(2) 0.028(2) -0.0140(16) -0.0028(15) -0.0074(15)
C55 0.030(2) 0.027(3) 0.028(2) -0.0110(16) 0.0024(16) -0.0101(16)
C56 0.023(2) 0.027(2) 0.027(2) -0.0113(16) -0.0053(16) -0.0055(16)
C57 0.029(2) 0.028(3) 0.030(2) -0.0134(17) -0.0041(17) -0.0091(17)
C58 0.038(2) 0.032(3) 0.033(2) -0.0112(18) 0.0019(19) -0.0035(18)
C59 0.069(4) 0.040(4) 0.064(3) -0.031(3) 0.018(3) -0.030(3)
C60 0.063(3) 0.035(3) 0.050(3) -0.023(2) -0.004(2) -0.018(2)
C61 0.053(3) 0.029(3) 0.037(2) -0.0195(19) -0.003(2) 0.000(2)
C62 0.029(2) 0.061(3) 0.036(2) -0.020(2) -0.0031(19) -0.016(2)
C63 0.038(3) 0.071(4) 0.036(3) -0.018(2) -0.010(2) -0.021(2)
C64 0.027(2) 0.065(4) 0.048(3) -0.021(2) -0.010(2) -0.018(2)
C65 0.020(2) 0.049(3) 0.038(2) -0.016(2) -0.0004(18) -0.0132(18)
C66 0.022(2) 0.031(3) 0.036(2) -0.0163(17) -0.0050(17) -0.0069(16)
C67 0.0160(19) 0.022(2) 0.039(2) -0.0104(16) -0.0062(16) -0.0064(14)
C68 0.0101(17) 0.036(3) 0.035(2) -0.0170(17) -0.0015(16) -0.0062(15)
C69 0.018(2) 0.024(2) 0.034(2) -0.0123(16) 0.0011(16) -0.0085(15)
C70 0.019(2) 0.028(2) 0.033(2) -0.0087(16) -0.0007(16) -0.0063(15)
C71 0.021(2) 0.056(3) 0.037(2) -0.021(2) 0.0033(18) -0.0176(19)
C72 0.020(2) 0.073(4) 0.042(3) -0.026(2) 0.0020(19) -0.007(2)
C73 0.024(2) 0.075(4) 0.035(3) -0.021(2) 0.0035(19) -0.008(2)
C74 0.043(3) 0.080(4) 0.037(3) -0.028(3) 0.004(2) -0.031(3)
C75 0.026(2) 0.023(2) 0.040(2) -0.0098(17) -0.0083(18) -0.0090(16)
C76 0.024(2) 0.024(2) 0.049(3) -0.0172(18) -0.0071(18) -0.0054(16)
C77 0.021(2) 0.034(3) 0.054(3) -0.019(2) -0.0057(19) -0.0052(17)
C78 0.031(3) 0.049(3) 0.079(4) -0.030(3) -0.010(2) -0.012(2)
C79 0.034(3) 0.071(4) 0.091(4) -0.043(3) -0.023(3) -0.010(2)
C80 0.045(3) 0.071(4) 0.066(4) -0.039(3) -0.021(3) -0.009(3)
C81 0.034(2) 0.042(3) 0.053(3) -0.026(2) -0.011(2) -0.0063(19)
C82 0.027(2) 0.038(3) 0.023(2) -0.0106(17) 0.0006(16) -0.0105(17)
C83 0.030(2) 0.044(3) 0.029(2) -0.0004(18) -0.0066(17) -0.0201(19)
C84 0.072(4) 0.057(4) 0.059(3) 0.006(3) -0.036(3) -0.031(3)
C85 0.108(6) 0.088(6) 0.099(5) 0.018(4) -0.077(5) -0.051(4)
C86 0.139(7) 0.073(6) 0.142(8) 0.044(5) -0.110(7) -0.050(5)
C87 0.122(6) 0.054(5) 0.114(6) 0.011(4) -0.074(5) -0.019(4)
C88 0.062(3) 0.046(4) 0.051(3) 0.006(2) -0.027(3) -0.015(2)
C89 0.030(2) 0.043(3) 0.032(2) -0.020(2) -0.0004(19) -0.0116(19)
C90 0.047(3) 0.038(3) 0.045(3) -0.022(2) 0.007(2) -0.012(2)
C91 0.076(4) 0.044(4) 0.064(4) -0.027(3) 0.034(3) -0.015(3)
C92 0.091(5) 0.059(5) 0.113(6) -0.043(4) 0.063(5) -0.012(4)
C93 0.109(6) 0.041(5) 0.137(7) -0.038(4) 0.041(5) 0.009(4)
C94 0.083(5) 0.037(4) 0.100(5) -0.024(3) 0.019(4) 0.000(3)
C95 0.060(3) 0.038(3) 0.060(3) -0.021(2) 0.008(3) -0.011(2)
C96 0.0131(18) 0.048(3) 0.030(2) -0.0141(19) -0.0015(16) -0.0099(17)
C97 0.023(2) 0.065(4) 0.036(3) -0.022(2) -0.0051(19) -0.004(2)
C98 0.026(2) 0.108(5) 0.033(3) -0.025(3) 0.002(2) -0.009(3)
C99 0.038(3) 0.173(8) 0.039(3) -0.042(4) 0.007(3) -0.004(4)
C100 0.049(4) 0.166(8) 0.060(4) -0.059(5) -0.004(3) 0.042(4)
C101 0.058(4) 0.129(7) 0.068(4) -0.058(4) -0.021(3) 0.048(4)
C102 0.048(3) 0.077(4) 0.039(3) -0.031(3) -0.009(2) 0.012(3)
C103 0.032(2) 0.049(3) 0.033(2) -0.018(2) -0.0033(19) -0.018(2)
C104 0.043(5) 0.026(5) 0.023(4) -0.011(3) 0.002(4) -0.012(4)
C105 0.040(5) 0.034(5) 0.032(5) -0.009(4) 0.003(4) -0.015(4)
C106 0.066(6) 0.049(6) 0.031(5) -0.014(4) 0.005(4) -0.022(5)
C107 0.107(7) 0.059(7) 0.041(5) -0.028(4) 0.012(5) -0.024(5)
C108 0.124(8) 0.062(7) 0.059(6) -0.030(5) 0.021(6) -0.041(6)
C109 0.106(7) 0.038(5) 0.042(5) -0.017(4) 0.016(5) -0.035(5)
C110 0.0161(19) 0.026(2) 0.034(2) -0.0139(17) 0.0014(17) -0.0045(15)
C111 0.0179(19) 0.033(3) 0.035(2) -0.0188(17) -0.0041(16) -0.0004(16)
C112 0.031(2) 0.049(3) 0.042(3) -0.015(2) -0.008(2) 0.001(2)
C113 0.038(3) 0.065(4) 0.058(3) -0.023(3) -0.023(2) 0.001(2)
C114 0.023(2) 0.054(3) 0.080(4) -0.032(3) -0.017(2) -0.003(2)
C115 0.019(2) 0.044(3) 0.063(3) -0.025(2) -0.004(2) -0.0067(18)
C116 0.019(2) 0.034(3) 0.040(2) -0.0176(18) -0.0014(17) -0.0053(16)
C1A 0.025(4) 0.041(6) 0.043(5) -0.025(4) 0.001(3) -0.013(4)
C2A 0.051(5) 0.047(6) 0.036(5) -0.015(4) -0.001(4) -0.023(4)
C3A 0.050(6) 0.062(6) 0.043(5) -0.025(4) 0.002(4) -0.018(5)
C4A 0.092(7) 0.097(8) 0.078(6) -0.058(6) 0.018(5) -0.051(6)
C5A 0.117(8) 0.122(8) 0.092(7) -0.071(6) 0.019(6) -0.077(6)
C6A 0.084(7) 0.103(8) 0.075(6) -0.055(6) 0.022(5) -0.061(6)
Cl1S 0.0515(7) 0.0434(8) 0.0676(8) -0.0097(6) -0.0142(6) -0.0145(5)
Cl2S 0.1217(15) 0.0485(11) 0.1079(14) -0.0192(8) -0.0707(12) -0.0063(9)
C1S 0.050(3) 0.038(3) 0.055(3) -0.002(2) -0.011(2) -0.014(2)

loop_
_atom_type_symbol
_atom_type_description
_atom_type_scat_dispersion_real
_atom_type_scat_dispersion_imag
_atom_type_scat_source
C C 0.0033 0.0016 'International Tables Vol C Tables 4.2.6.8 and 6.1.1.4'
H H 0.0000 0.0000 'International Tables Vol C Tables 4.2.6.8 and 6.1.1.4'
N N 0.0061 0.0033 'International Tables Vol C Tables 4.2.6.8 and 6.1.1.4'
O O 0.0106 0.0060 'International Tables Vol C Tables 4.2.6.8 and 6.1.1.4'
Mn Mn 0.3368 0.7283 'International Tables Vol C Tables 4.2.6.8 and 6.1.1.4'
Cl Cl 0.1484 0.1585 'International Tables Vol C Tables 4.2.6.8 and 6.1.1.4'

loop_
_geom_angle_atom_site_label_1
_geom_angle_atom_site_label_2
_geom_angle_atom_site_label_3
_geom_angle
O1 Mn1 O6 176.23(11)
O1 Mn1 O11 86.14(10)
O6 Mn1 O11 93.80(11)
O1 Mn1 O4 90.60(11)
O6 Mn1 O4 90.28(11)
O11 Mn1 O4 166.83(11)
O1 Mn1 O2 85.12(10)
O6 Mn1 O2 91.13(11)
O11 Mn1 O2 94.72(11)
O4 Mn1 O2 97.71(11)
O1 Mn1 O8 73.45(9)
O6 Mn1 O8 110.18(10)
O11 Mn1 O8 74.73(10)
O4 Mn1 O8 92.11(10)
O2 Mn1 O8 156.52(9)
O1 Mn1 Mn3 36.79(7)
O6 Mn1 Mn3 141.69(8)
O11 Mn1 Mn3 52.22(7)
O4 Mn1 Mn3 126.98(8)
O2 Mn1 Mn3 76.76(8)
O8 Mn1 Mn3 80.29(7)
O1 Mn1 Mn2 36.33(7)
O6 Mn1 Mn2 147.44(8)
O11 Mn1 Mn2 88.20(7)
O4 Mn1 Mn2 81.68(8)
O2 Mn1 Mn2 121.13(7)
O8 Mn1 Mn2 39.42(6)
Mn3 Mn1 Mn2 59.54(3)
O1 Mn1 Mn4 78.67(7)
O6 Mn1 Mn4 103.49(8)
O11 Mn1 Mn4 36.62(7)
O4 Mn1 Mn4 130.21(8)
O2 Mn1 Mn4 128.90(8)
O8 Mn1 Mn4 38.15(6)
Mn3 Mn1 Mn4 61.47(3)
Mn2 Mn1 Mn4 61.12(3)
O1 Mn2 O12 177.57(11)
O1 Mn2 O8 86.84(10)
O12 Mn2 O8 93.66(10)
O1 Mn2 O9 89.27(10)
O12 Mn2 O9 90.67(10)
O8 Mn2 O9 169.04(11)
O1 Mn2 O5 85.66(10)
O12 Mn2 O5 91.93(11)
O8 Mn2 O5 93.38(10)
O9 Mn2 O5 96.54(11)
O1 Mn2 O10 74.61(10)
O12 Mn2 O10 107.82(10)
O8 Mn2 O10 74.28(10)
O9 Mn2 O10 94.81(10)
O5 Mn2 O10 157.07(9)
O1 Mn2 Mn3 36.89(8)
O12 Mn2 Mn3 145.47(8)
O8 Mn2 Mn3 88.79(8)
O9 Mn2 Mn3 81.97(8)
O5 Mn2 Mn3 122.34(8)
O10 Mn2 Mn3 40.20(6)
O1 Mn2 Mn1 36.62(7)
O12 Mn2 Mn1 142.94(8)
O8 Mn2 Mn1 53.02(7)
O9 Mn2 Mn1 125.19(8)
O5 Mn2 Mn1 76.41(7)
O10 Mn2 Mn1 80.76(6)
Mn3 Mn2 Mn1 59.82(3)
O1 Mn2 Mn4 78.41(7)
O12 Mn2 Mn4 103.36(8)
O8 Mn2 Mn4 35.66(8)
O9 Mn2 Mn4 133.42(8)
O5 Mn2 Mn4 126.47(7)
O10 Mn2 Mn4 38.63(6)
Mn3 Mn2 Mn4 61.38(2)
Mn1 Mn2 Mn4 60.60(3)
O1 Mn3 O14 176.79(10)
O1 Mn3 O10 86.55(11)
O14 Mn3 O10 93.23(11)
O1 Mn3 O35 90.07(11)
O14 Mn3 O35 90.76(11)
O10 Mn3 O35 168.40(10)
O1 Mn3 O3 84.61(10)
O14 Mn3 O3 92.23(11)
O10 Mn3 O3 96.10(10)
O35 Mn3 O3 94.63(10)
O1 Mn3 O11 74.32(9)
O14 Mn3 O11 108.72(10)
O10 Mn3 O11 74.95(9)
O35 Mn3 O11 93.45(9)
O3 Mn3 O11 157.42(10)
O1 Mn3 Mn2 37.01(7)
O14 Mn3 Mn2 141.55(7)
O10 Mn3 Mn2 52.51(8)
O35 Mn3 Mn2 126.42(8)
O3 Mn3 Mn2 76.92(8)
O11 Mn3 Mn2 81.32(7)
O1 Mn3 Mn1 37.21(7)
O14 Mn3 Mn1 146.00(8)
O10 Mn3 Mn1 88.77(8)
O35 Mn3 Mn1 81.87(8)
O3 Mn3 Mn1 121.32(8)
O11 Mn3 Mn1 39.52(6)
Mn2 Mn3 Mn1 60.64(3)
O1 Mn3 Mn4 78.36(8)
O14 Mn3 Mn4 103.34(8)
O10 Mn3 Mn4 36.60(7)
O35 Mn3 Mn4 131.80(8)
O3 Mn3 Mn4 129.77(7)
O11 Mn3 Mn4 38.35(6)
Mn2 Mn3 Mn4 61.24(3)
Mn1 Mn3 Mn4 60.81(3)
O17 Mn4 O18 94.04(11)
O17 Mn4 O16 92.31(11)
O18 Mn4 O16 94.49(11)
O17 Mn4 O8 102.49(11)
O18 Mn4 O8 79.50(11)
O16 Mn4 O8 164.33(10)
O17 Mn4 O11 163.04(11)
O18 Mn4 O11 101.40(11)
O16 Mn4 O11 79.64(11)
O8 Mn4 O11 87.33(11)
O17 Mn4 O10 81.23(10)
O18 Mn4 O10 163.00(11)
O16 Mn4 O10 101.98(11)
O8 Mn4 O10 85.56(11)
O11 Mn4 O10 85.85(10)
O17 Mn4 Mn6 40.09(8)
O18 Mn4 Mn6 133.87(8)
O16 Mn4 Mn6 92.46(8)
O8 Mn4 Mn6 102.16(8)
O11 Mn4 Mn6 124.70(8)
O10 Mn4 Mn6 42.10(7)
O17 Mn4 Mn5 92.75(9)
O18 Mn4 Mn5 39.12(8)
O16 Mn4 Mn5 133.58(8)
O8 Mn4 Mn5 41.69(7)
O11 Mn4 Mn5 103.64(8)
O10 Mn4 Mn5 124.40(8)
Mn6 Mn4 Mn5 119.49(4)
O17 Mn4 Mn7 131.31(8)
O18 Mn4 Mn7 93.15(8)
O16 Mn4 Mn7 39.10(7)
O8 Mn4 Mn7 126.17(8)
O11 Mn4 Mn7 41.59(7)
O10 Mn4 Mn7 102.26(8)
Mn6 Mn4 Mn7 119.20(4)
Mn5 Mn4 Mn7 121.10(3)
O17 Mn4 Mn1 151.76(8)
O18 Mn4 Mn1 91.13(8)
O16 Mn4 Mn1 114.95(8)
O8 Mn4 Mn1 51.32(7)
O11 Mn4 Mn1 36.05(7)
O10 Mn4 Mn1 85.77(7)
Mn6 Mn4 Mn1 126.26(3)
Mn5 Mn4 Mn1 74.18(3)
Mn7 Mn4 Mn1 75.93(3)
O17 Mn4 Mn2 94.65(8)
O18 Mn4 Mn2 115.02(8)
O16 Mn4 Mn2 149.02(8)
O8 Mn4 Mn2 35.84(7)
O11 Mn4 Mn2 85.21(7)
O10 Mn4 Mn2 49.72(8)
Mn6 Mn4 Mn2 74.26(3)
Mn5 Mn4 Mn2 76.20(3)
Mn7 Mn4 Mn2 124.90(3)
Mn1 Mn4 Mn2 58.28(2)
O17 Mn4 Mn3 116.84(8)
O18 Mn4 Mn3 147.96(8)
O16 Mn4 Mn3 92.69(8)
O8 Mn4 Mn3 85.28(8)
O11 Mn4 Mn3 49.49(7)
O10 Mn4 Mn3 36.36(7)
Mn6 Mn4 Mn3 76.80(4)
Mn5 Mn4 Mn3 125.06(3)
Mn7 Mn4 Mn3 73.42(3)
Mn1 Mn4 Mn3 57.72(3)
Mn2 Mn4 Mn3 57.38(3)
O18 Mn5 O8 80.33(11)
O18 Mn5 O21 172.02(11)
O8 Mn5 O21 91.77(11)
O18 Mn5 O25 99.73(12)
O8 Mn5 O25 178.25(11)
O21 Mn5 O25 88.19(12)
O18 Mn5 O22 93.09(11)
O8 Mn5 O22 97.35(10)
O21 Mn5 O22 86.77(10)
O25 Mn5 O22 84.39(11)
O18 Mn5 O7 91.31(11)
O8 Mn5 O7 96.53(11)
O21 Mn5 O7 90.70(11)
O25 Mn5 O7 81.72(11)
O22 Mn5 O7 165.95(10)
O18 Mn5 Mn4 39.56(8)
O8 Mn5 Mn4 42.09(8)
O21 Mn5 Mn4 132.49(8)
O25 Mn5 Mn4 138.31(9)
O22 Mn5 Mn4 88.76(8)
O7 Mn5 Mn4 103.03(8)
O17 Mn6 O10 82.96(11)
O17 Mn6 O34 97.31(11)
O10 Mn6 O34 176.64(11)
O17 Mn6 N3 170.75(11)
O10 Mn6 N3 93.73(11)
O34 Mn6 N3 85.49(11)
O17 Mn6 O23 96.16(11)
O10 Mn6 O23 93.63(10)
O34 Mn6 O23 83.01(11)
N3 Mn6 O23 75.37(11)
O17 Mn6 O13 99.72(11)
O10 Mn6 O13 94.82(10)
O34 Mn6 O13 88.44(11)
N3 Mn6 O13 89.14(11)
O23 Mn6 O13 162.80(9)
O17 Mn6 Mn4 40.29(8)
O10 Mn6 Mn4 43.66(7)
O34 Mn6 Mn4 135.92(8)
N3 Mn6 Mn4 134.32(8)
O23 Mn6 Mn4 89.53(7)
O13 Mn6 Mn4 106.88(7)
O16 Mn7 O11 81.17(11)
O16 Mn7 O19 172.26(11)
O11 Mn7 O19 92.44(11)
O16 Mn7 O27 95.10(11)
O11 Mn7 O27 176.27(10)
O19 Mn7 O27 91.29(11)
O16 Mn7 O15 96.70(11)
O11 Mn7 O15 95.93(11)
O19 Mn7 O15 88.26(10)
O27 Mn7 O15 84.37(11)
O16 Mn7 O20 90.44(10)
O11 Mn7 O20 97.75(10)
O19 Mn7 O20 86.08(10)
O27 Mn7 O20 82.32(10)
O15 Mn7 O20 165.40(10)
O16 Mn7 Mn4 39.61(8)
O11 Mn7 Mn4 42.64(7)
O19 Mn7 Mn4 133.19(8)
O27 Mn7 Mn4 133.71(8)
O15 Mn7 Mn4 105.65(7)
O20 Mn7 Mn4 87.96(7)
O18 Mn8 O29 119.34(11)
O18 Mn8 O26 94.60(11)
O29 Mn8 O26 101.29(12)
O18 Mn8 O20 86.80(10)
O29 Mn8 O20 119.43(11)
O26 Mn8 O20 132.19(11)
O18 Mn8 N1 147.65(11)
O29 Mn8 N1 92.71(12)
O26 Mn8 N1 82.33(13)
O20 Mn8 N1 72.42(11)
O17 Mn9 O30 110.93(11)
O17 Mn9 O32 105.77(11)
O30 Mn9 O32 85.37(11)
O17 Mn9 N5 142.88(11)
O30 Mn9 N5 97.51(12)
O32 Mn9 N5 99.66(11)
O17 Mn9 O22 84.14(10)
O30 Mn9 O22 92.82(10)
O32 Mn9 O22 169.92(10)
N5 Mn9 O22 70.71(10)
O17 Mn9 O33 84.82(10)
O30 Mn9 O33 159.02(11)
O32 Mn9 O33 76.78(11)
N5 Mn9 O33 75.08(11)
O22 Mn9 O33 102.81(10)
O31 Mn10 O16 119.47(12)
O31 Mn10 O24 98.05(13)
O16 Mn10 O24 142.43(11)
O31 Mn10 O28 98.23(12)
O16 Mn10 O28 86.47(10)
O24 Mn10 O28 90.23(11)
O31 Mn10 O23 104.73(11)
O16 Mn10 O23 87.80(10)
O24 Mn10 O23 80.36(11)
O28 Mn10 O23 156.14(11)
Mn3 O1 Mn2 106.11(12)
Mn3 O1 Mn1 106.01(11)
Mn2 O1 Mn1 107.05(12)
C1 O2 Mn1 127.2(2)
C8 O3 Mn3 125.7(2)
C15 O4 Mn1 128.2(2)
C15 O5 Mn2 127.2(2)
C110 O6 Mn1 122.6(2)
C110 O7 Mn5 137.6(2)
Mn5 O8 Mn4 96.23(11)
Mn5 O8 Mn2 148.64(14)
Mn4 O8 Mn2 108.50(12)
Mn5 O8 Mn1 111.75(10)
Mn4 O8 Mn1 90.53(10)
Mn2 O8 Mn1 87.56(9)
C8 O9 Mn2 126.3(2)
Mn6 O10 Mn3 149.78(15)
Mn6 O10 Mn4 94.25(11)
Mn3 O10 Mn4 107.04(11)
Mn6 O10 Mn2 113.84(11)
Mn3 O10 Mn2 87.29(9)
Mn4 O10 Mn2 91.65(10)
Mn7 O11 Mn1 148.12(13)
Mn7 O11 Mn4 95.77(11)
Mn1 O11 Mn4 107.32(12)
Mn7 O11 Mn3 113.02(12)
Mn1 O11 Mn3 88.26(9)
Mn4 O11 Mn3 92.16(9)
C29 O12 Mn2 123.1(3)
C29 O13 Mn6 134.2(2)
C22 O14 Mn3 123.8(2)
C22 O15 Mn7 137.3(2)
Mn7 O16 Mn4 101.28(12)
Mn7 O16 Mn10 127.63(14)
Mn4 O16 Mn10 129.18(12)
Mn6 O17 Mn4 99.63(12)
Mn6 O17 Mn9 129.56(12)
Mn4 O17 Mn9 130.24(13)
Mn5 O18 Mn4 101.33(12)
Mn5 O18 Mn8 129.02(14)
Mn4 O18 Mn8 129.55(14)
C69 O19 Mn7 128.5(2)
C67 O20 Mn8 119.9(2)
C67 O20 Mn7 120.5(2)
Mn8 O20 Mn7 118.36(11)
C56 O21 Mn5 130.2(2)
C54 O22 Mn5 122.8(2)
C54 O22 Mn9 119.4(2)
Mn5 O22 Mn9 117.13(11)
C41 O23 Mn10 130.3(2)
C41 O23 Mn6 113.1(2)
Mn10 O23 Mn6 112.61(12)
C43 O24 Mn10 132.4(3)
C82 O25 Mn5 133.5(3)
C82 O26 Mn8 132.9(3)
C75 O27 Mn7 124.5(3)
C75 O28 Mn10 127.7(2)
C103 O29 Mn8 110.3(3)
C103 O30 Mn9 134.9(3)
C89 O31 Mn10 150.6(3)
C89 O32 Mn9 127.8(3)
C96 O33 Mn9 116.9(2)
C96 O34 Mn6 125.7(3)
C1 O35 Mn3 127.3(2)
C62 N1 C66 119.3(3)
C62 N1 Mn8 123.6(3)
C66 N1 Mn8 117.1(3)
C72 N2 C70 116.9(4)
C36 N3 C40 120.2(3)
C36 N3 Mn6 123.5(3)
C40 N3 Mn6 116.3(2)
C44 N4 C46 117.1(4)
C49 N5 C53 119.2(3)
C49 N5 Mn9 121.8(3)
C53 N5 Mn9 117.6(2)
C59 N6 C57 116.8(4)
O2 C1 O35 126.0(3)
O2 C1 C2 117.5(3)
O35 C1 C2 116.5(3)
C3 C2 C7 119.5(4)
C3 C2 C1 121.3(3)
C7 C2 C1 119.1(4)
C4 C3 C2 120.2(4)
C4 C3 H3 119.9
C2 C3 H3 119.9
C3 C4 C5 119.6(4)
C3 C4 H4 120.2
C5 C4 H4 120.2
C6 C5 C4 120.5(4)
C6 C5 H5 119.8
C4 C5 H5 119.8
C7 C6 C5 120.0(4)
C7 C6 H6 120.0
C5 C6 H6 120.0
C6 C7 C2 120.1(4)
C6 C7 H7 120.0
C2 C7 H7 120.0
O3 C8 O9 125.6(3)
O3 C8 C9 118.2(3)
O9 C8 C9 116.2(3)
C14 C9 C10 118.6(4)
C14 C9 C8 120.1(3)
C10 C9 C8 121.2(4)
C11 C10 C9 120.3(4)
C11 C10 H10 119.8
C9 C10 H10 119.8
C12 C11 C10 120.5(4)
C12 C11 H11 119.7
C10 C11 H11 119.7
C11 C12 C13 119.6(4)
C11 C12 H12 120.2
C13 C12 H12 120.2
C14 C13 C12 119.8(4)
C14 C13 H13 120.1
C12 C13 H13 120.1
C13 C14 C9 121.1(4)
C13 C14 H14 119.5
C9 C14 H14 119.5
O5 C15 O4 125.8(3)
O5 C15 C16 118.5(3)
O4 C15 C16 115.6(3)
C17 C16 C21 119.7(4)
C17 C16 C15 119.2(4)
C21 C16 C15 121.0(4)
C18 C17 C16 120.9(4)
C18 C17 H17 119.5
C16 C17 H17 119.5
C19 C18 C17 119.6(4)
C19 C18 H18 120.2
C17 C18 H18 120.2
C18 C19 C20 119.9(4)
C18 C19 H19 120.0
C20 C19 H19 120.0
C21 C20 C19 120.0(4)
C21 C20 H20 120.0
C19 C20 H20 120.0
C16 C21 C20 119.7(4)
C16 C21 H21 120.2
C20 C21 H21 120.2
O15 C22 O14 124.2(3)
O15 C22 C23 120.1(3)
O14 C22 C23 115.7(3)
C24 C23 C28 118.5(4)
C24 C23 C22 120.4(4)
C28 C23 C22 121.1(3)
C25 C24 C23 120.2(4)
C25 C24 H24 119.9
C23 C24 H24 119.9
C26 C25 C24 121.5(4)
C26 C25 H25 119.3
C24 C25 H25 119.3
C25 C26 C27 118.8(4)
C25 C26 H26 120.6
C27 C26 H26 120.6
C28 C27 C26 119.8(4)
C28 C27 H27 120.1
C26 C27 H27 120.1
C27 C28 C23 121.2(4)
C27 C28 H28 119.4
C23 C28 H28 119.4
O13 C29 O12 125.3(3)
O13 C29 C30 120.2(3)
O12 C29 C30 114.5(4)
C35 C30 C31 120.0(4)
C35 C30 C29 121.0(4)
C31 C30 C29 118.9(4)
C30 C31 C32 118.7(5)
C30 C31 H31 120.6
C32 C31 H31 120.6
C33 C32 C31 121.0(5)
C33 C32 H32 119.5
C31 C32 H32 119.5
C32 C33 C34 120.9(5)
C32 C33 H33 119.6
C34 C33 H33 119.6
C33 C34 C35 119.1(5)
C33 C34 H34 120.4
C35 C34 H34 120.4
C30 C35 C34 120.3(5)
C30 C35 H35 119.9
C34 C35 H35 119.9
N3 C36 C37 121.8(4)
N3 C36 H36 119.1
C37 C36 H36 119.1
C38 C37 C36 118.1(4)
C38 C37 H37 121.0
C36 C37 H37 121.0
C39 C38 C37 120.1(4)
C39 C38 H38 120.0
C37 C38 H38 120.0
C40 C39 C38 119.6(4)
C40 C39 H39 120.2
C38 C39 H39 120.2
N3 C40 C39 120.2(4)
N3 C40 C41 115.0(3)
C39 C40 C41 124.6(4)
O23 C41 C42 125.7(4)
O23 C41 C40 113.4(3)
C42 C41 C40 120.9(3)
C41 C42 C43 123.3(4)
C41 C42 H42 118.4
C43 C42 H42 118.4
O24 C43 C42 124.6(4)
O24 C43 C44 115.1(4)
C42 C43 C44 120.3(4)
N4 C44 C45 123.7(4)
N4 C44 C43 118.1(4)
C45 C44 C43 118.3(4)
C44 C45 C48 118.9(4)
C44 C45 H45 120.6
C48 C45 H45 120.6
N4 C46 C47 123.1(5)
N4 C46 H46 118.4
C47 C46 H46 118.4
C48 C47 C46 119.6(5)
C48 C47 H47 120.2
C46 C47 H47 120.2
C47 C48 C45 117.7(4)
C47 C48 H48 121.1
C45 C48 H48 121.1
N5 C49 C50 122.6(4)
N5 C49 H49 118.7
C50 C49 H49 118.7
C51 C50 C49 118.2(4)
C51 C50 H50 120.9
C49 C50 H50 120.9
C50 C51 C52 119.5(4)
C50 C51 H51 120.2
C52 C51 H51 120.2
C53 C52 C51 118.6(4)
C53 C52 H52 120.7
C51 C52 H52 120.7
N5 C53 C52 121.8(3)
N5 C53 C54 114.7(3)
C52 C53 C54 123.5(4)
O22 C54 C55 124.4(3)
O22 C54 C53 115.3(3)
C55 C54 C53 120.3(3)
C54 C55 C56 124.9(4)
C54 C55 H55 117.5
C56 C55 H55 117.5
O21 C56 C55 126.4(4)
O21 C56 C57 114.3(3)
C55 C56 C57 119.3(4)
N6 C57 C58 122.2(4)
N6 C57 C56 117.5(3)
C58 C57 C56 120.3(4)
C61 C58 C57 119.5(4)
C61 C58 H58 120.3
C57 C58 H58 120.3
N6 C59 C60 124.9(5)
N6 C59 H59 117.5
C60 C59 H59 117.5
C61 C60 C59 117.3(5)
C61 C60 H60 121.4
C59 C60 H60 121.4
C60 C61 C58 119.3(4)
C60 C61 H61 120.3
C58 C61 H61 120.3
N1 C62 C63 122.6(4)
N1 C62 H62 118.7
C63 C62 H62 118.7
C64 C63 C62 117.9(4)
C64 C63 H63 121.0
C62 C63 H63 121.0
C65 C64 C63 119.4(4)
C65 C64 H64 120.3
C63 C64 H64 120.3
C64 C65 C66 119.2(4)
C64 C65 H65 120.4
C66 C65 H65 120.4
N1 C66 C65 121.6(4)
N1 C66 C67 114.9(3)
C65 C66 C67 123.5(4)
O20 C67 C68 124.7(3)
O20 C67 C66 115.2(3)
C68 C67 C66 120.1(3)
C67 C68 C69 125.1(3)
C67 C68 H68 117.5
C69 C68 H68 117.5
O19 C69 C68 126.6(3)
O19 C69 C70 115.6(3)
C68 C69 C70 117.9(3)
N2 C70 C71 123.7(4)
N2 C70 C69 116.7(3)
C71 C70 C69 119.5(3)
C70 C71 C74 118.4(4)
C70 C71 H71 120.8
C74 C71 H71 120.8
N2 C72 C73 123.9(4)
N2 C72 H72 118.1
C73 C72 H72 118.1
C72 C73 C74 118.8(4)
C72 C73 H73 120.6
C74 C73 H73 120.6
C73 C74 C71 118.3(4)
C73 C74 H74 120.8
C71 C74 H74 120.8
O28 C75 O27 125.0(3)
O28 C75 C76 118.4(4)
O27 C75 C76 116.6(3)
C77 C76 C81 119.9(4)
C77 C76 C75 120.8(4)
C81 C76 C75 119.3(4)
C76 C77 C78 120.2(4)
C76 C77 H77 119.9
C78 C77 H77 119.9
C77 C78 C79 119.9(5)
C77 C78 H78 120.1
C79 C78 H78 120.1
C80 C79 C78 119.5(4)
C80 C79 H79 120.2
C78 C79 H79 120.2
C79 C80 C81 120.7(5)
C79 C80 H80 119.6
C81 C80 H80 119.6
C80 C81 C76 119.6(5)
C80 C81 H81 120.2
C76 C81 H81 120.2
O26 C82 O25 126.3(4)
O26 C82 C83 117.6(4)
O25 C82 C83 116.1(4)
C88 C83 C84 119.5(5)
C88 C83 C82 120.3(4)
C84 C83 C82 120.2(5)
C85 C84 C83 119.8(6)
C85 C84 H84 120.1
C83 C84 H84 120.1
C86 C85 C84 120.3(6)
C86 C85 H85 119.8
C84 C85 H85 119.8
C85 C86 C87 120.9(6)
C85 C86 H86 119.6
C87 C86 H86 119.6
C88 C87 C86 118.6(7)
C88 C87 H87 120.7
C86 C87 H87 120.7
C87 C88 C83 120.8(6)
C87 C88 H88 119.6
C83 C88 H88 119.6
O31 C89 O32 124.6(4)
O31 C89 C90 117.6(4)
O32 C89 C90 117.8(4)
C91 C90 C95 119.3(5)
C91 C90 C89 120.5(5)
C95 C90 C89 120.1(4)
C92 C91 C90 119.5(6)
C92 C91 H91 120.2
C90 C91 H91 120.2
C91 C92 C93 120.8(6)
C91 C92 H92 119.6
C93 C92 H92 119.6
C94 C93 C92 120.3(6)
C94 C93 H93 119.8
C92 C93 H93 119.8
C93 C94 C95 119.9(6)
C93 C94 H94 120.0
C95 C94 H94 120.0
C94 C95 C90 120.1(5)
C94 C95 H95 119.9
C90 C95 H95 119.9
O33 C96 O34 125.1(4)
O33 C96 C97 120.1(4)
O34 C96 C97 114.8(4)
C102 C97 C98 120.7(5)
C102 C97 C96 120.7(4)
C98 C97 C96 118.6(5)
C97 C98 C99 118.0(6)
C97 C98 H98 121.0
C99 C98 H98 121.0
C100 C99 C98 120.6(6)
C100 C99 H99 119.7
C98 C99 H99 119.7
C101 C100 C99 120.6(5)
C101 C100 H1A 119.7
C99 C100 H1A 119.7
C100 C101 C102 120.5(7)
C100 C101 H2A 119.8
C102 C101 H2A 119.8
C97 C102 C101 119.5(6)
C97 C102 H3A 120.2
C101 C102 H3A 120.2
O30 C103 O29 124.0(4)
O30 C103 C1A 117.8(5)
O29 C103 C1A 116.0(5)
O30 C103 C104 119.3(4)
O29 C103 C104 116.0(4)
C105 C104 C109 120.0
C105 C104 C103 117.3(2)
C109 C104 C103 122.4(2)
C104 C105 C106 120.0
C104 C105 H105 120.0
C106 C105 H105 120.0
C107 C106 C105 120.0
C107 C106 H106 120.0
C105 C106 H106 120.0
C106 C107 C108 120.0
C106 C107 H107 120.0
C108 C107 H107 120.0
C109 C108 C107 120.0
C109 C108 H108 120.0
C107 C108 H108 120.0
C108 C109 C104 120.0
C108 C109 H109 120.0
C104 C109 H109 120.0
O7 C110 O6 124.6(2)
O7 C110 C111 120.0(2)
O6 C110 C111 115.4(2)
C112 C111 C116 119.8(2)
C112 C111 C110 119.6
C116 C111 C110 120.3(2)
C111 C112 C113 120.0(3)
C111 C112 H4A 120.0
C113 C112 H4A 120.0
C114 C113 C112 119.9(4)
C114 C113 H5A 120.0
C112 C113 H5A 120.0
C115 C114 C113 119.7(4)
C115 C114 H6A 120.1
C113 C114 H6A 120.1
C114 C115 C116 120.7(4)
C114 C115 H7A 119.6
C116 C115 H7A 119.6
C115 C116 C111 119.7(4)
C115 C116 H8A 120.1
C111 C116 H8A 120.1
C2A C1A C6A 118.8(9)
C2A C1A C103 122.3(7)
C6A C1A C103 118.4(8)
C1A C2A C3A 121.1(9)
C1A C2A H2A1 119.5
C3A C2A H2A1 119.5
C4A C3A C2A 118.6(10)
C4A C3A H3A1 120.7
C2A C3A H3A1 120.7
C5A C4A C3A 120.3(11)
C5A C4A H4A1 119.8
C3A C4A H4A1 119.8
C4A C5A C6A 121.3(12)
C4A C5A H5A1 119.4
C6A C5A H5A1 119.4
C5A C6A C1A 119.1(11)
C5A C6A H6A1 120.5
C1A C6A H6A1 120.5
Cl1S C1S Cl2S 112.1(3)
Cl1S C1S H5B 109.2
Cl2S C1S H5B 109.2
Cl1S C1S H6B 109.2
Cl2S C1S H6B 109.2
H5B C1S H6B 107.9

loop_
_geom_bond_atom_site_label_1
_geom_bond_atom_site_label_2
_geom_bond_distance
Mn1 O1 1.898(2)
Mn1 O6 1.916(2)
Mn1 O11 1.921(2)
Mn1 O4 1.932(3)
Mn1 O2 2.120(3)
Mn1 O8 2.432(3)
Mn1 Mn3 3.0166(13)
Mn1 Mn2 3.0415(11)
Mn1 Mn4 3.1151(14)
Mn2 O1 1.885(2)
Mn2 O12 1.925(3)
Mn2 O8 1.933(2)
Mn2 O9 1.963(3)
Mn2 O5 2.120(3)
Mn2 O10 2.390(3)
Mn2 Mn3 3.0081(13)
Mn2 Mn4 3.1308(10)
Mn3 O1 1.879(3)
Mn3 O14 1.908(3)
Mn3 O10 1.944(2)
Mn3 O35 1.961(2)
Mn3 O3 2.135(2)
Mn3 O11 2.385(2)
Mn3 Mn4 3.1350(10)
Mn4 O17 1.852(2)
Mn4 O18 1.854(3)
Mn4 O16 1.859(2)
Mn4 O8 1.924(2)
Mn4 O11 1.947(2)
Mn4 O10 1.955(2)
Mn4 Mn6 2.8245(10)
Mn4 Mn5 2.8542(13)
Mn4 Mn7 2.8590(13)
Mn5 O18 1.836(3)
Mn5 O8 1.909(3)
Mn5 O21 1.934(3)
Mn5 O25 1.984(3)
Mn5 O22 2.201(3)
Mn5 O7 2.243(3)
Mn6 O17 1.845(3)
Mn6 O10 1.899(2)
Mn6 O34 1.954(3)
Mn6 N3 2.062(3)
Mn6 O23 2.216(3)
Mn6 O13 2.227(3)
Mn7 O16 1.839(2)
Mn7 O11 1.907(2)
Mn7 O19 1.952(3)
Mn7 O27 1.976(3)
Mn7 O15 2.209(3)
Mn7 O20 2.230(3)
Mn8 O18 2.030(2)
Mn8 O29 2.062(3)
Mn8 O26 2.121(3)
Mn8 O20 2.196(3)
Mn8 N1 2.233(3)
Mn9 O17 2.086(3)
Mn9 O30 2.129(3)
Mn9 O32 2.165(3)
Mn9 N5 2.253(3)
Mn9 O22 2.265(3)
Mn9 O33 2.278(3)
Mn10 O31 2.031(3)
Mn10 O16 2.045(3)
Mn10 O24 2.098(3)
Mn10 O28 2.144(3)
Mn10 O23 2.174(3)
O2 C1 1.248(5)
O3 C8 1.246(5)
O4 C15 1.299(5)
O5 C15 1.250(5)
O6 C110 1.293(4)
O7 C110 1.238(4)
O9 C8 1.290(5)
O12 C29 1.286(5)
O13 C29 1.240(5)
O14 C22 1.289(4)
O15 C22 1.251(4)
O19 C69 1.284(4)
O20 C67 1.286(4)
O21 C56 1.265(5)
O22 C54 1.278(5)
O23 C41 1.284(5)
O24 C43 1.261(5)
O25 C82 1.274(5)
O26 C82 1.242(5)
O27 C75 1.287(5)
O28 C75 1.252(5)
O29 C103 1.262(5)
O30 C103 1.254(5)
O31 C89 1.256(5)
O32 C89 1.260(5)
O33 C96 1.246(5)
O34 C96 1.283(5)
O35 C1 1.285(5)
N1 C62 1.333(5)
N1 C66 1.334(5)
N2 C72 1.328(6)
N2 C70 1.345(5)
N3 C36 1.329(5)
N3 C40 1.365(5)
N4 C44 1.321(6)
N4 C46 1.354(7)
N5 C49 1.334(5)
N5 C53 1.335(5)
N6 C59 1.340(6)
N6 C57 1.343(6)
C1 C2 1.502(5)
C2 C3 1.388(6)
C2 C7 1.397(6)
C3 C4 1.386(6)
C3 H3 0.9500
C4 C5 1.387(7)
C4 H4 0.9500
C5 C6 1.381(7)
C5 H5 0.9500
C6 C7 1.380(6)
C6 H6 0.9500
C7 H7 0.9500
C8 C9 1.500(5)
C9 C14 1.393(6)
C9 C10 1.394(6)
C10 C11 1.381(6)
C10 H10 0.9500
C11 C12 1.378(7)
C11 H11 0.9500
C12 C13 1.396(6)
C12 H12 0.9500
C13 C14 1.372(6)
C13 H13 0.9500
C14 H14 0.9500
C15 C16 1.479(6)
C16 C17 1.382(6)
C16 C21 1.386(6)
C17 C18 1.382(6)
C17 H17 0.9500
C18 C19 1.378(7)
C18 H18 0.9500
C19 C20 1.398(7)
C19 H19 0.9500
C20 C21 1.388(6)
C20 H20 0.9500
C21 H21 0.9500
C22 C23 1.493(6)
C23 C24 1.390(6)
C23 C28 1.391(6)
C24 C25 1.385(7)
C24 H24 0.9500
C25 C26 1.378(7)
C25 H25 0.9500
C26 C27 1.395(7)
C26 H26 0.9500
C27 C28 1.389(6)
C27 H27 0.9500
C28 H28 0.9500
C29 C30 1.512(5)
C30 C35 1.381(6)
C30 C31 1.387(6)
C31 C32 1.396(7)
C31 H31 0.9500
C32 C33 1.356(9)
C32 H32 0.9500
C33 C34 1.372(9)
C33 H33 0.9500
C34 C35 1.397(6)
C34 H34 0.9500
C35 H35 0.9500
C36 C37 1.391(6)
C36 H36 0.9500
C37 C38 1.381(7)
C37 H37 0.9500
C38 C39 1.378(6)
C38 H38 0.9500
C39 C40 1.374(6)
C39 H39 0.9500
C40 C41 1.515(5)
C41 C42 1.375(6)
C42 C43 1.401(6)
C42 H42 0.9500
C43 C44 1.504(6)
C44 C45 1.376(6)
C45 C48 1.406(7)
C45 H45 0.9500
C46 C47 1.375(8)
C46 H46 0.9500
C47 C48 1.367(7)
C47 H47 0.9500
C48 H48 0.9500
C49 C50 1.394(6)
C49 H49 0.9500
C50 C51 1.373(6)
C50 H50 0.9500
C51 C52 1.396(6)
C51 H51 0.9500
C52 C53 1.389(6)
C52 H52 0.9500
C53 C54 1.508(5)
C54 C55 1.396(6)
C55 C56 1.405(5)
C55 H55 0.9500
C56 C57 1.489(6)
C57 C58 1.386(6)
C58 C61 1.381(6)
C58 H58 0.9500
C59 C60 1.381(7)
C59 H59 0.9500
C60 C61 1.375(7)
C60 H60 0.9500
C61 H61 0.9500
C62 C63 1.388(6)
C62 H62 0.9500
C63 C64 1.388(7)
C63 H63 0.9500
C64 C65 1.375(6)
C64 H64 0.9500
C65 C66 1.388(6)
C65 H65 0.9500
C66 C67 1.506(5)
C67 C68 1.371(6)
C68 C69 1.397(5)
C68 H68 0.9500
C69 C70 1.492(5)
C70 C71 1.370(6)
C71 C74 1.396(6)
C71 H71 0.9500
C72 C73 1.375(7)
C72 H72 0.9500
C73 C74 1.382(7)
C73 H73 0.9500
C74 H74 0.9500
C75 C76 1.504(5)
C76 C77 1.384(6)
C76 C81 1.396(6)
C77 C78 1.385(6)
C77 H77 0.9500
C78 C79 1.398(8)
C78 H78 0.9500
C79 C80 1.382(8)
C79 H79 0.9500
C80 C81 1.382(6)
C80 H80 0.9500
C81 H81 0.9500
C82 C83 1.495(6)
C83 C88 1.388(7)
C83 C84 1.401(7)
C84 C85 1.377(8)
C84 H84 0.9500
C85 C86 1.368(11)
C85 H85 0.9500
C86 C87 1.404(10)
C86 H86 0.9500
C87 C88 1.384(8)
C87 H87 0.9500
C88 H88 0.9500
C89 C90 1.512(6)
C90 C91 1.388(7)
C90 C95 1.392(7)
C91 C92 1.369(8)
C91 H91 0.9500
C92 C93 1.372(10)
C92 H92 0.9500
C93 C94 1.365(10)
C93 H93 0.9500
C94 C95 1.376(8)
C94 H94 0.9500
C95 H95 0.9500
C96 C97 1.504(6)
C97 C102 1.384(7)
C97 C98 1.397(7)
C98 C99 1.408(8)
C98 H98 0.9500
C99 C100 1.367(11)
C99 H99 0.9500
C100 C101 1.366(10)
C100 H1A 0.9500
C101 C102 1.386(7)
C101 H2A 0.9500
C102 H3A 0.9500
C103 C1A 1.469(9)
C103 C104 1.550(5)
C104 C105 1.3900
C104 C109 1.3900
C105 C106 1.3900
C105 H105 0.9500
C106 C107 1.3900
C106 H106 0.9500
C107 C108 1.3900
C107 H107 0.9500
C108 C109 1.3900
C108 H108 0.9500
C109 H109 0.9500
C110 C111 1.5053
C111 C112 1.3765
C111 C116 1.394(5)
C112 C113 1.394(6)
C112 H4A 0.9500
C113 C114 1.394(8)
C113 H5A 0.9500
C114 C115 1.365(7)
C114 H6A 0.9500
C115 C116 1.390(6)
C115 H7A 0.9500
C116 H8A 0.9500
C1A C2A 1.364(13)
C1A C6A 1.410(14)
C2A C3A 1.402(13)
C2A H2A1 0.9500
C3A C4A 1.369(16)
C3A H3A1 0.9500
C4A C5A 1.365(19)
C4A H4A1 0.9500
C5A C6A 1.373(17)
C5A H5A1 0.9500
C6A H6A1 0.9500
Cl1S C1S 1.748(5)
Cl2S C1S 1.768(5)
C1S H5B 0.9900
C1S H6B 0.9900

loop_
_platon_squeeze_void_nr
_platon_squeeze_void_average_x
_platon_squeeze_void_average_y
_platon_squeeze_void_average_z
_platon_squeeze_void_volume
_platon_squeeze_void_count_electrons
_platon_squeeze_void_content
1 0.039 0.701 0.899 13 1 ' '
2 0.432 0.114 0.358 290 59 ' '
3 0.568 0.886 0.642 292 59 ' '
4 0.456 0.898 0.534 9 0 ' '
5 0.544 0.102 0.466 8 0 ' '
6 0.961 0.299 0.101 13 1 ' '
